data_7117621
loop_
_publ_author_name
'Feng, Yansong'
'Li, Ping'
'Zhuang, Xuming'
'Ye, Kaiqi'
'Peng, Tai'
'Liu, Yu'
'Wang, Yue'

_publ_section_title
;
 A novel bipolar phosphorescent host for highly efficient deep-red OLEDs
 at a wide luminance range of 1000-10&#x2009;000 cd m(-2).
;
_journal_issue 63
_journal_name_full 'Chemical communications (Cambridge, England)'
_journal_page_first 12544
_journal_page_last 12547
_journal_paper_doi 10.1039/c5cc04297f
_journal_volume 51
_journal_year 2015
_chemical_formula_moiety 'C40 H36 F4 Ir N7 O'
_chemical_formula_sum 'C40 H36 F4 Ir N7 O'
_chemical_formula_weight 898.98
_chemical_name_common FPYPCA
_chemical_name_systematic (Fpypy)2Ir(dipcca)
_chemical_properties_physical Light-sensitive
_space_group_IT_number 2
_symmetry_cell_setting triclinic
_symmetry_space_group_name_Hall '-P 1'
_symmetry_space_group_name_H-M 'P -1'
_atom_sites_solution_hydrogens geom
_atom_sites_solution_primary direct
_atom_sites_solution_secondary difmap
_audit_creation_method SHELXL-97
_audit_update_record
;
2015-05-11 deposited with the CCDC.
2015-06-24 downloaded from the CCDC.
;
_cell_angle_alpha 99.4440(10)
_cell_angle_beta 98.5440(10)
_cell_angle_gamma 116.9300(10)
_cell_formula_units_Z 2
_cell_length_a 11.9138(9)
_cell_length_b 12.3154(9)
_cell_length_c 14.3549(11)
_cell_measurement_temperature 293(2)
_cell_volume 1791.9(2)
_computing_structure_refinement 'SHELXL-97 (Sheldrick, 1997)'
_computing_structure_solution 'SHELXS-97 (Sheldrick, 1990)'
_diffrn_ambient_temperature 293(2)
_diffrn_measured_fraction_theta_full 0.982
_diffrn_measured_fraction_theta_max 0.982
_diffrn_measurement_device_type 'CCD area detector'
_diffrn_measurement_method 'phi and omega scans'
_diffrn_radiation_monochromator graphite
_diffrn_radiation_source 'fine-focus sealed tube'
_diffrn_radiation_type MoK\a
_diffrn_radiation_wavelength 0.71073
_diffrn_reflns_av_R_equivalents 0.0305
_diffrn_reflns_av_sigmaI/netI 0.0595
_diffrn_reflns_limit_h_max 14
_diffrn_reflns_limit_h_min -13
_diffrn_reflns_limit_k_max 13
_diffrn_reflns_limit_k_min -14
_diffrn_reflns_limit_l_max 16
_diffrn_reflns_limit_l_min -17
_diffrn_reflns_number 9649
_diffrn_reflns_theta_full 25.00
_diffrn_reflns_theta_max 25.00
_diffrn_reflns_theta_min 1.49
_exptl_absorpt_coefficient_mu 3.790
_exptl_absorpt_correction_T_max 0.4894
_exptl_absorpt_correction_T_min 0.3589
_exptl_absorpt_correction_type psi-scan
_exptl_crystal_colour yellow
_exptl_crystal_density_diffrn 1.666
_exptl_crystal_density_method 'not measured'
_exptl_crystal_description block
_exptl_crystal_F_000 892
_exptl_crystal_preparation Luminescent
_exptl_crystal_recrystallization_method 'Re-crystallisation from solvent: CH3OH'
_exptl_crystal_size_max 0.34
_exptl_crystal_size_mid 0.26
_exptl_crystal_size_min 0.22
_refine_diff_density_max 1.658
_refine_diff_density_min -0.784
_refine_diff_density_rms 0.205
_refine_ls_extinction_method none
_refine_ls_goodness_of_fit_ref 1.117
_refine_ls_hydrogen_treatment mixed
_refine_ls_matrix_type full
_refine_ls_number_parameters 486
_refine_ls_number_reflns 6193
_refine_ls_number_restraints 1
_refine_ls_restrained_S_all 1.117
_refine_ls_R_factor_all 0.0502
_refine_ls_R_factor_gt 0.0410
_refine_ls_shift/su_max 0.001
_refine_ls_shift/su_mean 0.000
_refine_ls_structure_factor_coef Fsqd
_refine_ls_weighting_details 'calc w=1/[\s^2^(Fo^2^)+(0.0673P)^2^+1.3284P] where P=(Fo^2^+2Fc^2^)/3'
_refine_ls_weighting_scheme calc
_refine_ls_wR_factor_gt 0.0999
_refine_ls_wR_factor_ref 0.1211
_reflns_number_gt 5443
_reflns_number_total 6193
_reflns_threshold_expression >2sigma(I)
_cod_data_source_file c5cc04297f2.cif
_cod_data_source_block FPYPCA
_cod_original_sg_symbol_H-M P-1
_cod_database_code 7117621

loop_
_symmetry_equiv_pos_as_xyz
'x, y, z'
'-x, -y, -z'

loop_
_atom_site_label
_atom_site_type_symbol
_atom_site_fract_x
_atom_site_fract_y
_atom_site_fract_z
_atom_site_U_iso_or_equiv
_atom_site_adp_type
_atom_site_occupancy
_atom_site_symmetry_multiplicity
_atom_site_calc_flag
_atom_site_refinement_flags
C1 C 0.3627(7) 0.2396(6) 0.2830(5) 0.0229(16) Uani 1 1 d .
C2 C 0.3373(7) 0.2504(7) 0.3757(6) 0.0272(17) Uani 1 1 d .
H59 H 0.4025 0.2767 0.4322 0.033 Uiso 1 1 calc R
C3 C 0.2115(8) 0.2204(8) 0.3796(6) 0.0309(18) Uani 1 1 d .
C4 C 0.1388(8) 0.1659(8) 0.2193(6) 0.0323(19) Uani 1 1 d .
C5 C 0.2563(8) 0.1964(7) 0.2016(6) 0.0293(18) Uani 1 1 d .
C6 C 0.2875(7) 0.1845(7) 0.1063(6) 0.0249(17) Uani 1 1 d .
C7 C 0.1980(9) 0.1419(8) 0.0147(6) 0.043(2) Uani 1 1 d .
H77 H 0.1115 0.1210 0.0099 0.052 Uiso 1 1 calc R
C8 C 0.2442(9) 0.1324(9) -0.0684(6) 0.043(2) Uani 1 1 d .
H83 H 0.1879 0.1042 -0.1300 0.052 Uiso 1 1 calc R
C9 C 0.3735(8) 0.1646(8) -0.0597(6) 0.036(2) Uani 1 1 d .
H64 H 0.4047 0.1565 -0.1146 0.043 Uiso 1 1 calc R
C10 C 0.4527(8) 0.2081(7) 0.0309(6) 0.0294(18) Uani 1 1 d .
H47 H 0.5403 0.2334 0.0364 0.035 Uiso 1 1 calc R
C11 C 0.4904(7) 0.1014(7) 0.2574(6) 0.0247(16) Uani 1 1 d .
C12 C 0.4172(7) -0.0117(7) 0.1827(6) 0.0237(16) Uani 1 1 d .
H75 H 0.3751 -0.0131 0.1221 0.028 Uiso 1 1 calc R
C13 C 0.4101(10) -0.1192(8) 0.2022(7) 0.042(2) Uani 1 1 d .
C14 C 0.5343(8) -0.0235(8) 0.3547(7) 0.0324(19) Uani 1 1 d .
C15 C 0.5492(8) 0.0943(7) 0.3471(6) 0.0286(18) Uani 1 1 d .
C16 C 0.6230(8) 0.2124(7) 0.4236(6) 0.0299(18) Uani 1 1 d .
C17 C 0.6869(9) 0.2304(9) 0.5201(6) 0.040(2) Uani 1 1 d .
H88 H 0.6854 0.1623 0.5410 0.048 Uiso 1 1 calc R
C18 C 0.7515(9) 0.3491(9) 0.5833(7) 0.045(2) Uani 1 1 d .
H87 H 0.7964 0.3623 0.6466 0.054 Uiso 1 1 calc R
C19 C 0.7489(9) 0.4510(8) 0.5513(6) 0.043(2) Uani 1 1 d .
H60 H 0.7865 0.5308 0.5941 0.051 Uiso 1 1 calc R
C20 C 0.6899(7) 0.4288(7) 0.4561(6) 0.0274(17) Uani 1 1 d .
H41 H 0.6933 0.4967 0.4339 0.033 Uiso 1 1 calc R
C21 C 0.7228(7) 0.4642(7) 0.2177(5) 0.0229(16) Uani 1 1 d .
C22 C 0.8498(8) 0.5777(7) 0.1079(6) 0.0302(18) Uani 1 1 d .
C23 C 0.7823(9) 0.4952(8) 0.0180(6) 0.036(2) Uani 1 1 d .
H78 H 0.7075 0.4193 0.0106 0.043 Uiso 1 1 calc R
C24 C 0.8285(11) 0.5278(8) -0.0617(6) 0.051(3) Uani 1 1 d .
H97 H 0.7826 0.4736 -0.1237 0.062 Uiso 1 1 calc R
C25 C 0.9426(9) 0.6403(8) -0.0516(6) 0.042(2) Uani 1 1 d .
H96 H 0.9721 0.6585 -0.1065 0.050 Uiso 1 1 calc R
C26 C 1.0125(8) 0.7251(8) 0.0391(7) 0.035(2) Uani 1 1 d .
H68 H 1.0867 0.8011 0.0453 0.042 Uiso 1 1 calc R
C27 C 0.9680(8) 0.6930(8) 0.1215(6) 0.035(2) Uani 1 1 d .
C28 C 1.0143(7) 0.7560(7) 0.2239(6) 0.0298(18) Uani 1 1 d .
C29 C 1.1192(8) 0.8717(8) 0.2804(7) 0.035(2) Uani 1 1 d .
H51 H 1.1754 0.9275 0.2508 0.042 Uiso 1 1 calc R
C30 C 1.1385(7) 0.9021(7) 0.3803(7) 0.0329(19) Uani 1 1 d .
H63 H 1.2083 0.9788 0.4181 0.040 Uiso 1 1 calc R
C31 C 1.0537(8) 0.8182(8) 0.4260(7) 0.038(2) Uani 1 1 d .
H81 H 1.0714 0.8383 0.4937 0.046 Uiso 1 1 calc R
C32 C 0.9438(8) 0.7056(7) 0.3712(6) 0.0311(18) Uani 1 1 d .
H70 H 0.8857 0.6523 0.4012 0.037 Uiso 1 1 calc R
C33 C 0.9241(7) 0.6755(7) 0.2696(6) 0.0254(17) Uani 1 1 d .
C34 C 0.5974(8) 0.5710(7) 0.2399(6) 0.0297(18) Uani 1 1 d .
H24 H 0.6790 0.6489 0.2488 0.036 Uiso 1 1 calc R
C35 C 0.5075(13) 0.5406(11) 0.1388(8) 0.070(4) Uani 1 1 d .
H91A H 0.4300 0.4611 0.1274 0.104 Uiso 1 1 calc R
H91B H 0.5521 0.5359 0.0891 0.104 Uiso 1 1 calc R
H91C H 0.4847 0.6058 0.1371 0.104 Uiso 1 1 calc R
C36 C 0.5302(11) 0.5918(10) 0.3191(7) 0.049(3) Uani 1 1 d .
H74A H 0.4519 0.5148 0.3127 0.074 Uiso 1 1 calc R
H74B H 0.5091 0.6570 0.3118 0.074 Uiso 1 1 calc R
H74C H 0.5876 0.6165 0.3824 0.074 Uiso 1 1 calc R
C37 C 0.8163(7) 0.3235(7) 0.1992(6) 0.0310(19) Uani 1 1 d .
H58 H 0.8740 0.3825 0.1673 0.037 Uiso 1 1 calc R
C38 C 0.8963(10) 0.3403(10) 0.3007(7) 0.053(3) Uani 1 1 d .
H92A H 0.9633 0.3192 0.2931 0.079 Uiso 1 1 calc R
H92B H 0.8401 0.2857 0.3340 0.079 Uiso 1 1 calc R
H92C H 0.9352 0.4264 0.3381 0.079 Uiso 1 1 calc R
C39 C 0.7621(9) 0.1890(8) 0.1366(7) 0.043(2) Uani 1 1 d .
H98A H 0.7228 0.1824 0.0710 0.064 Uiso 1 1 calc R
H98B H 0.6979 0.1307 0.1630 0.064 Uiso 1 1 calc R
H98C H 0.8315 0.1695 0.1365 0.064 Uiso 1 1 calc R
C40 C 0.1716(11) 0.0687(9) 0.6555(7) 0.053(3) Uani 1 1 d .
H10A H 0.1442 0.1106 0.7019 0.079 Uiso 1 1 calc R
H10B H 0.1123 0.0391 0.5924 0.079 Uiso 1 1 calc R
H10C H 0.2574 0.1268 0.6523 0.079 Uiso 1 1 calc R
F1 F 0.0313(4) 0.1204(5) 0.1434(4) 0.0434(13) Uani 1 1 d .
F2 F 0.1839(5) 0.2305(5) 0.4668(4) 0.0515(14) Uani 1 1 d .
F3 F 0.3417(6) -0.2284(4) 0.1313(4) 0.0584(16) Uani 1 1 d .
F4 F 0.5870(5) -0.0358(5) 0.4378(4) 0.0487(14) Uani 1 1 d .
H1O H 0.096(4) -0.077(9) 0.689(8) 0.073 Uiso 1 1 d D
Ir1 Ir 0.53092(3) 0.27583(3) 0.25160(2) 0.01955(12) Uani 1 1 d .
N1 N 0.8274(6) 0.5662(6) 0.2000(5) 0.0268(14) Uani 1 1 d .
N2 N 0.6258(6) 0.4725(6) 0.2483(4) 0.0225(13) Uani 1 1 d .
N3 N 0.7089(6) 0.3492(6) 0.2063(4) 0.0248(14) Uani 1 1 d .
N4 N 0.4147(6) 0.2176(5) 0.1136(4) 0.0205(13) Uani 1 1 d .
N5 N 0.1097(7) 0.1782(7) 0.3047(5) 0.0353(17) Uani 1 1 d .
N6 N 0.4665(7) -0.1304(6) 0.2848(6) 0.0352(17) Uani 1 1 d .
N7 N 0.6272(6) 0.3142(6) 0.3927(5) 0.0222(13) Uani 1 1 d .
O1 O 0.1731(7) -0.0361(6) 0.6852(5) 0.0510(17) Uani 1 1 d D

loop_
_atom_site_aniso_label
_atom_site_aniso_U_11
_atom_site_aniso_U_22
_atom_site_aniso_U_33
_atom_site_aniso_U_23
_atom_site_aniso_U_13
_atom_site_aniso_U_12
C1 0.024(4) 0.015(4) 0.025(4) 0.008(3) 0.012(3) 0.002(3)
C2 0.024(4) 0.028(4) 0.031(4) 0.004(3) 0.010(3) 0.013(3)
C3 0.025(4) 0.041(5) 0.042(5) 0.013(4) 0.016(4) 0.026(4)
C4 0.022(4) 0.030(4) 0.044(5) 0.016(4) 0.009(4) 0.011(4)
C5 0.031(4) 0.023(4) 0.026(4) 0.008(3) 0.009(3) 0.006(3)
C6 0.018(4) 0.024(4) 0.032(4) 0.004(3) 0.002(3) 0.012(3)
C7 0.040(5) 0.044(5) 0.038(5) 0.016(4) 0.009(4) 0.013(4)
C8 0.034(5) 0.051(6) 0.028(5) 0.005(4) -0.003(4) 0.013(4)
C9 0.034(5) 0.047(5) 0.028(4) 0.010(4) 0.013(4) 0.019(4)
C10 0.031(4) 0.026(4) 0.028(4) 0.005(3) 0.009(4) 0.012(4)
C11 0.016(4) 0.028(4) 0.037(4) 0.013(4) 0.013(3) 0.013(3)
C12 0.015(4) 0.023(4) 0.035(4) 0.002(3) 0.007(3) 0.013(3)
C13 0.054(6) 0.021(4) 0.046(6) 0.007(4) 0.025(5) 0.010(4)
C14 0.027(4) 0.030(5) 0.055(6) 0.018(4) 0.019(4) 0.022(4)
C15 0.036(5) 0.019(4) 0.029(4) 0.008(3) 0.015(4) 0.009(3)
C16 0.026(4) 0.026(4) 0.035(5) 0.015(4) 0.009(4) 0.008(3)
C17 0.042(5) 0.041(5) 0.041(5) 0.021(4) 0.007(4) 0.021(4)
C18 0.041(5) 0.046(6) 0.033(5) 0.006(4) 0.000(4) 0.012(5)
C19 0.049(6) 0.030(5) 0.023(4) -0.004(4) -0.004(4) 0.005(4)
C20 0.018(4) 0.022(4) 0.037(5) 0.001(3) 0.003(3) 0.009(3)
C21 0.028(4) 0.020(4) 0.015(4) 0.004(3) 0.002(3) 0.008(3)
C22 0.035(5) 0.027(4) 0.028(4) 0.009(3) 0.012(4) 0.012(4)
C23 0.047(5) 0.028(4) 0.031(5) 0.009(4) 0.020(4) 0.014(4)
C24 0.088(8) 0.026(5) 0.028(5) 0.002(4) 0.027(5) 0.015(5)
C25 0.056(6) 0.041(5) 0.037(5) 0.020(4) 0.031(5) 0.022(5)
C26 0.029(4) 0.035(5) 0.051(6) 0.022(4) 0.023(4) 0.017(4)
C27 0.035(5) 0.027(4) 0.043(5) 0.014(4) 0.022(4) 0.010(4)
C28 0.024(4) 0.021(4) 0.044(5) 0.014(4) 0.013(4) 0.007(3)
C29 0.021(4) 0.033(5) 0.057(6) 0.015(4) 0.016(4) 0.015(4)
C30 0.017(4) 0.024(4) 0.050(6) 0.005(4) 0.002(4) 0.007(3)
C31 0.037(5) 0.028(4) 0.035(5) 0.004(4) -0.001(4) 0.008(4)
C32 0.026(4) 0.028(4) 0.032(5) 0.009(4) 0.009(3) 0.006(3)
C33 0.027(4) 0.014(4) 0.034(5) 0.003(3) 0.013(3) 0.008(3)
C34 0.034(5) 0.018(4) 0.037(5) 0.012(3) 0.013(4) 0.010(3)
C35 0.112(11) 0.077(8) 0.047(6) 0.019(6) 0.003(6) 0.073(8)
C36 0.073(7) 0.058(6) 0.060(6) 0.029(5) 0.038(6) 0.057(6)
C37 0.020(4) 0.031(4) 0.049(5) 0.013(4) 0.019(4) 0.015(4)
C38 0.043(6) 0.062(7) 0.058(7) 0.006(5) -0.001(5) 0.036(5)
C39 0.050(6) 0.032(5) 0.046(6) 0.003(4) 0.020(5) 0.019(4)
C40 0.064(7) 0.039(5) 0.054(6) 0.015(5) 0.023(5) 0.022(5)
F1 0.017(2) 0.061(3) 0.052(3) 0.019(3) 0.009(2) 0.019(2)
F2 0.049(3) 0.070(4) 0.040(3) 0.014(3) 0.030(3) 0.028(3)
F3 0.087(4) 0.018(3) 0.052(3) -0.002(2) 0.018(3) 0.014(3)
F4 0.059(4) 0.037(3) 0.054(3) 0.025(3) 0.008(3) 0.025(3)
Ir1 0.01917(17) 0.01795(17) 0.02192(17) 0.00583(11) 0.00758(11) 0.00849(12)
N1 0.028(4) 0.018(3) 0.031(4) 0.003(3) 0.014(3) 0.008(3)
N2 0.026(3) 0.021(3) 0.023(3) 0.006(3) 0.013(3) 0.011(3)
N3 0.024(3) 0.020(3) 0.028(3) 0.005(3) 0.010(3) 0.009(3)
N4 0.019(3) 0.017(3) 0.026(3) 0.007(3) 0.006(3) 0.008(3)
N5 0.035(4) 0.037(4) 0.041(4) 0.015(3) 0.024(3) 0.017(3)
N6 0.027(4) 0.026(4) 0.055(5) 0.013(3) 0.011(3) 0.013(3)
N7 0.018(3) 0.024(3) 0.031(4) 0.013(3) 0.006(3) 0.013(3)
O1 0.047(4) 0.049(4) 0.067(5) 0.027(4) 0.020(4) 0.026(4)

loop_
_atom_type_symbol
_atom_type_description
_atom_type_scat_dispersion_real
_atom_type_scat_dispersion_imag
_atom_type_scat_source
C C 0.0033 0.0016 'International Tables Vol C Tables 4.2.6.8 and 6.1.1.4'
H H 0.0000 0.0000 'International Tables Vol C Tables 4.2.6.8 and 6.1.1.4'
F F 0.0171 0.0103 'International Tables Vol C Tables 4.2.6.8 and 6.1.1.4'
Ir Ir -1.4442 7.9887 'International Tables Vol C Tables 4.2.6.8 and 6.1.1.4'
N N 0.0061 0.0033 'International Tables Vol C Tables 4.2.6.8 and 6.1.1.4'
O O 0.0106 0.0060 'International Tables Vol C Tables 4.2.6.8 and 6.1.1.4'

loop_
_geom_angle_atom_site_label_1
_geom_angle_atom_site_label_2
_geom_angle_atom_site_label_3
_geom_angle
C2 C1 C5 116.8(7)
C2 C1 Ir1 127.8(6)
C5 C1 Ir1 115.4(5)
C3 C2 C1 117.5(7)
C3 C2 H59 121.3
C1 C2 H59 121.3
N5 C3 F2 113.8(7)
N5 C3 C2 127.0(8)
F2 C3 C2 119.2(7)
N5 C4 C5 128.4(8)
N5 C4 F1 111.3(7)
C5 C4 F1 120.2(7)
C4 C5 C1 117.5(7)
C4 C5 C6 127.8(7)
C1 C5 C6 114.7(7)
N4 C6 C7 121.5(7)
N4 C6 C5 113.2(6)
C7 C6 C5 125.4(7)
C8 C7 C6 117.4(8)
C8 C7 H77 121.3
C6 C7 H77 121.3
C9 C8 C7 120.4(8)
C9 C8 H83 119.8
C7 C8 H83 119.8
C10 C9 C8 118.0(8)
C10 C9 H64 121.0
C8 C9 H64 121.0
N4 C10 C9 124.8(8)
N4 C10 H47 117.6
C9 C10 H47 117.6
C15 C11 C12 117.3(7)
C15 C11 Ir1 114.3(6)
C12 C11 Ir1 128.3(6)
C13 C12 C11 117.7(8)
C13 C12 H75 121.2
C11 C12 H75 121.2
N6 C13 F3 113.8(7)
N6 C13 C12 127.4(8)
F3 C13 C12 118.7(8)
N6 C14 F4 114.0(7)
N6 C14 C15 125.4(8)
F4 C14 C15 120.5(8)
C14 C15 C11 118.0(7)
C14 C15 C16 125.9(7)
C11 C15 C16 116.1(7)
N7 C16 C17 119.8(7)
N7 C16 C15 112.7(7)
C17 C16 C15 127.5(7)
C18 C17 C16 119.8(8)
C18 C17 H88 120.1
C16 C17 H88 120.1
C17 C18 C19 119.4(8)
C17 C18 H87 120.3
C19 C18 H87 120.3
C20 C19 C18 118.1(8)
C20 C19 H60 121.0
C18 C19 H60 121.0
N7 C20 C19 123.6(8)
N7 C20 H41 118.2
C19 C20 H41 118.2
N3 C21 N2 112.2(6)
N3 C21 N1 124.3(7)
N2 C21 N1 123.5(7)
C23 C22 N1 129.7(7)
C23 C22 C27 121.9(7)
N1 C22 C27 108.2(7)
C22 C23 C24 118.1(8)
C22 C23 H78 121.0
C24 C23 H78 121.0
C23 C24 C25 121.6(8)
C23 C24 H97 119.2
C25 C24 H97 119.2
C26 C25 C24 121.1(8)
C26 C25 H96 119.4
C24 C25 H96 119.4
C25 C26 C27 118.2(8)
C25 C26 H68 120.9
C27 C26 H68 120.9
C26 C27 C22 119.0(8)
C26 C27 C28 133.3(8)
C22 C27 C28 107.7(7)
C29 C28 C33 119.6(8)
C29 C28 C27 134.4(8)
C33 C28 C27 106.0(7)
C30 C29 C28 119.4(8)
C30 C29 H51 120.3
C28 C29 H51 120.3
C29 C30 C31 120.8(8)
C29 C30 H63 119.6
C31 C30 H63 119.6
C32 C31 C30 121.2(8)
C32 C31 H81 119.4
C30 C31 H81 119.4
C31 C32 C33 117.7(8)
C31 C32 H70 121.1
C33 C32 H70 121.1
N1 C33 C32 128.7(7)
N1 C33 C28 110.0(7)
C32 C33 C28 121.1(7)
N2 C34 C36 109.9(6)
N2 C34 C35 111.5(7)
C36 C34 C35 108.8(8)
N2 C34 H24 108.9
C36 C34 H24 108.9
C35 C34 H24 108.9
C34 C35 H91A 109.5
C34 C35 H91B 109.5
H91A C35 H91B 109.5
C34 C35 H91C 109.5
H91A C35 H91C 109.5
H91B C35 H91C 109.5
C34 C36 H74A 109.5
C34 C36 H74B 109.5
H74A C36 H74B 109.5
C34 C36 H74C 109.5
H74A C36 H74C 109.5
H74B C36 H74C 109.5
N3 C37 C39 109.4(7)
N3 C37 C38 111.8(7)
C39 C37 C38 109.8(7)
N3 C37 H58 108.6
C39 C37 H58 108.6
C38 C37 H58 108.6
C37 C38 H92A 109.5
C37 C38 H92B 109.5
H92A C38 H92B 109.5
C37 C38 H92C 109.5
H92A C38 H92C 109.5
H92B C38 H92C 109.5
C37 C39 H98A 109.5
C37 C39 H98B 109.5
H98A C39 H98B 109.5
C37 C39 H98C 109.5
H98A C39 H98C 109.5
H98B C39 H98C 109.5
O1 C40 H10A 109.5
O1 C40 H10B 109.5
H10A C40 H10B 109.5
O1 C40 H10C 109.5
H10A C40 H10C 109.5
H10B C40 H10C 109.5
C1 Ir1 C11 88.0(3)
C1 Ir1 N7 94.2(3)
C11 Ir1 N7 80.7(3)
C1 Ir1 N4 80.3(3)
C11 Ir1 N4 93.8(3)
N7 Ir1 N4 172.4(2)
C1 Ir1 N3 166.8(2)
C11 Ir1 N3 104.5(3)
N7 Ir1 N3 92.1(2)
N4 Ir1 N3 94.4(2)
C1 Ir1 N2 106.3(3)
C11 Ir1 N2 165.1(3)
N7 Ir1 N2 93.7(2)
N4 Ir1 N2 92.8(2)
N3 Ir1 N2 61.6(2)
C33 N1 C22 108.0(6)
C33 N1 C21 126.4(6)
C22 N1 C21 125.6(6)
C21 N2 C34 122.9(6)
C21 N2 Ir1 92.4(4)
C34 N2 Ir1 140.9(5)
C21 N3 C37 122.6(6)
C21 N3 Ir1 93.8(5)
C37 N3 Ir1 140.1(5)
C10 N4 C6 117.9(7)
C10 N4 Ir1 125.6(5)
C6 N4 Ir1 116.5(5)
C3 N5 C4 112.7(7)
C14 N6 C13 114.2(7)
C20 N7 C16 119.3(7)
C20 N7 Ir1 124.7(5)
C16 N7 Ir1 116.0(5)
C40 O1 H1O 101(8)

loop_
_geom_bond_atom_site_label_1
_geom_bond_atom_site_label_2
_geom_bond_distance
C1 C2 1.406(10)
C1 C5 1.415(11)
C1 Ir1 1.986(7)
C2 C3 1.384(10)
C2 H59 0.9300
C3 N5 1.325(11)
C3 F2 1.341(9)
C4 N5 1.327(11)
C4 C5 1.351(11)
C4 F1 1.370(9)
C5 C6 1.473(11)
C6 N4 1.361(9)
C6 C7 1.411(11)
C7 C8 1.396(13)
C7 H77 0.9300
C8 C9 1.385(12)
C8 H83 0.9300
C9 C10 1.349(11)
C9 H64 0.9300
C10 N4 1.338(10)
C10 H47 0.9300
C11 C15 1.406(11)
C11 C12 1.408(10)
C11 Ir1 1.997(7)
C12 C13 1.367(11)
C12 H75 0.9300
C13 N6 1.334(12)
C13 F3 1.349(10)
C14 N6 1.325(11)
C14 F4 1.328(10)
C14 C15 1.405(11)
C15 C16 1.457(11)
C16 N7 1.381(9)
C16 C17 1.407(11)
C17 C18 1.375(13)
C17 H88 0.9300
C18 C19 1.417(13)
C18 H87 0.9300
C19 C20 1.362(11)
C19 H60 0.9300
C20 N7 1.341(9)
C20 H41 0.9300
C21 N3 1.328(9)
C21 N2 1.335(10)
C21 N1 1.406(9)
C22 C23 1.366(11)
C22 N1 1.403(10)
C22 C27 1.433(11)
C23 C24 1.382(11)
C23 H78 0.9300
C24 C25 1.400(13)
C24 H97 0.9300
C25 C26 1.386(12)
C25 H96 0.9300
C26 C27 1.410(11)
C26 H68 0.9300
C27 C28 1.437(12)
C28 C29 1.398(11)
C28 C33 1.423(11)
C29 C30 1.377(12)
C29 H51 0.9300
C30 C31 1.411(12)
C30 H63 0.9300
C31 C32 1.395(11)
C31 H81 0.9300
C32 C33 1.401(11)
C32 H70 0.9300
C33 N1 1.397(10)
C34 N2 1.418(9)
C34 C36 1.536(11)
C34 C35 1.545(12)
C34 H24 0.9800
C35 H91A 0.9600
C35 H91B 0.9600
C35 H91C 0.9600
C36 H74A 0.9600
C36 H74B 0.9600
C36 H74C 0.9600
C37 N3 1.465(9)
C37 C39 1.529(11)
C37 C38 1.543(12)
C37 H58 0.9800
C38 H92A 0.9600
C38 H92B 0.9600
C38 H92C 0.9600
C39 H98A 0.9600
C39 H98B 0.9600
C39 H98C 0.9600
C40 O1 1.431(11)
C40 H10A 0.9600
C40 H10B 0.9600
C40 H10C 0.9600
Ir1 N7 2.036(6)
Ir1 N4 2.043(6)
Ir1 N3 2.145(6)
Ir1 N2 2.172(6)
O1 H1O 0.84(2)

loop_
_geom_torsion_atom_site_label_1
_geom_torsion_atom_site_label_2
_geom_torsion_atom_site_label_3
_geom_torsion_atom_site_label_4
_geom_torsion
C5 C1 C2 C3 -1.2(10)
Ir1 C1 C2 C3 179.6(6)
C1 C2 C3 N5 2.3(13)
C1 C2 C3 F2 -179.5(7)
N5 C4 C5 C1 4.6(13)
F1 C4 C5 C1 -178.3(7)
N5 C4 C5 C6 -178.7(8)
F1 C4 C5 C6 -1.6(13)
C2 C1 C5 C4 -1.8(11)
Ir1 C1 C5 C4 177.5(6)
C2 C1 C5 C6 -178.9(7)
Ir1 C1 C5 C6 0.4(8)
C4 C5 C6 N4 -176.8(8)
C1 C5 C6 N4 0.0(9)
C4 C5 C6 C7 2.3(13)
C1 C5 C6 C7 179.1(8)
N4 C6 C7 C8 1.4(12)
C5 C6 C7 C8 -177.7(8)
C6 C7 C8 C9 -0.4(14)
C7 C8 C9 C10 -1.7(14)
C8 C9 C10 N4 3.0(13)
C15 C11 C12 C13 -0.9(11)
Ir1 C11 C12 C13 175.6(6)
C11 C12 C13 N6 -0.9(13)
C11 C12 C13 F3 -179.3(7)
N6 C14 C15 C11 -1.7(12)
F4 C14 C15 C11 -179.5(7)
N6 C14 C15 C16 179.7(8)
F4 C14 C15 C16 1.8(12)
C12 C11 C15 C14 2.0(11)
Ir1 C11 C15 C14 -174.9(6)
C12 C11 C15 C16 -179.2(7)
Ir1 C11 C15 C16 3.8(9)
C14 C15 C16 N7 176.0(7)
C11 C15 C16 N7 -2.7(10)
C14 C15 C16 C17 -3.7(14)
C11 C15 C16 C17 177.6(8)
N7 C16 C17 C18 0.9(13)
C15 C16 C17 C18 -179.4(9)
C16 C17 C18 C19 2.2(15)
C17 C18 C19 C20 -4.7(14)
C18 C19 C20 N7 4.3(14)
N1 C22 C23 C24 -177.4(9)
C27 C22 C23 C24 -2.3(14)
C22 C23 C24 C25 1.5(15)
C23 C24 C25 C26 -1.5(16)
C24 C25 C26 C27 2.2(14)
C25 C26 C27 C22 -2.9(12)
C25 C26 C27 C28 -179.9(9)
C23 C22 C27 C26 3.1(13)
N1 C22 C27 C26 179.1(7)
C23 C22 C27 C28 -179.2(8)
N1 C22 C27 C28 -3.2(9)
C26 C27 C28 C29 0.4(17)
C22 C27 C28 C29 -176.9(9)
C26 C27 C28 C33 178.4(9)
C22 C27 C28 C33 1.2(9)
C33 C28 C29 C30 4.4(12)
C27 C28 C29 C30 -177.8(8)
C28 C29 C30 C31 -0.2(12)
C29 C30 C31 C32 -3.7(13)
C30 C31 C32 C33 3.1(13)
C31 C32 C33 N1 175.6(8)
C31 C32 C33 C28 1.2(12)
C29 C28 C33 N1 179.7(7)
C27 C28 C33 N1 1.3(9)
C29 C28 C33 C32 -5.0(12)
C27 C28 C33 C32 176.6(7)
C2 C1 Ir1 C11 84.5(7)
C5 C1 Ir1 C11 -94.7(6)
C2 C1 Ir1 N7 4.0(7)
C5 C1 Ir1 N7 -175.2(5)
C2 C1 Ir1 N4 178.7(7)
C5 C1 Ir1 N4 -0.4(5)
C2 C1 Ir1 N3 -114.0(11)
C5 C1 Ir1 N3 66.8(13)
C2 C1 Ir1 N2 -91.1(7)
C5 C1 Ir1 N2 89.7(6)
C15 C11 Ir1 C1 -97.3(6)
C12 C11 Ir1 C1 86.1(7)
C15 C11 Ir1 N7 -2.8(5)
C12 C11 Ir1 N7 -179.3(7)
C15 C11 Ir1 N4 -177.5(6)
C12 C11 Ir1 N4 6.0(7)
C15 C11 Ir1 N3 87.0(6)
C12 C11 Ir1 N3 -89.6(7)
C15 C11 Ir1 N2 66.1(12)
C12 C11 Ir1 N2 -110.4(11)
C32 C33 N1 C22 -178.2(8)
C28 C33 N1 C22 -3.3(9)
C32 C33 N1 C21 4.2(13)
C28 C33 N1 C21 179.1(7)
C23 C22 N1 C33 179.5(9)
C27 C22 N1 C33 3.9(9)
C23 C22 N1 C21 -2.8(14)
C27 C22 N1 C21 -178.4(7)
N3 C21 N1 C33 -113.0(9)
N2 C21 N1 C33 66.9(11)
N3 C21 N1 C22 69.7(11)
N2 C21 N1 C22 -110.4(9)
N3 C21 N2 C34 -161.6(7)
N1 C21 N2 C34 18.5(11)
N3 C21 N2 Ir1 0.4(6)
N1 C21 N2 Ir1 -179.5(6)
C36 C34 N2 C21 -153.7(8)
C35 C34 N2 C21 85.6(10)
C36 C34 N2 Ir1 55.5(11)
C35 C34 N2 Ir1 -65.1(11)
C1 Ir1 N2 C21 -174.4(4)
C11 Ir1 N2 C21 22.8(12)
N7 Ir1 N2 C21 90.1(4)
N4 Ir1 N2 C21 -93.7(4)
N3 Ir1 N2 C21 -0.2(4)
C1 Ir1 N2 C34 -18.7(8)
C11 Ir1 N2 C34 178.5(10)
N7 Ir1 N2 C34 -114.2(8)
N4 Ir1 N2 C34 62.0(8)
N3 Ir1 N2 C34 155.5(9)
N2 C21 N3 C37 -163.2(7)
N1 C21 N3 C37 16.7(11)
N2 C21 N3 Ir1 -0.4(6)
N1 C21 N3 Ir1 179.5(6)
C39 C37 N3 C21 -150.6(7)
C38 C37 N3 C21 87.5(9)
C39 C37 N3 Ir1 56.8(10)
C38 C37 N3 Ir1 -65.1(10)
C1 Ir1 N3 C21 25.4(13)
C11 Ir1 N3 C21 -173.8(4)
N7 Ir1 N3 C21 -92.9(4)
N4 Ir1 N3 C21 91.1(4)
N2 Ir1 N3 C21 0.2(4)
C1 Ir1 N3 C37 -177.5(10)
C11 Ir1 N3 C37 -16.7(8)
N7 Ir1 N3 C37 64.3(8)
N4 Ir1 N3 C37 -111.8(8)
N2 Ir1 N3 C37 157.4(9)
C9 C10 N4 C6 -2.0(11)
C9 C10 N4 Ir1 177.2(6)
C7 C6 N4 C10 -0.3(11)
C5 C6 N4 C10 178.9(6)
C7 C6 N4 Ir1 -179.5(6)
C5 C6 N4 Ir1 -0.4(8)
C1 Ir1 N4 C10 -178.8(6)
C11 Ir1 N4 C10 -91.5(6)
N7 Ir1 N4 C10 -134.9(16)
N3 Ir1 N4 C10 13.4(6)
N2 Ir1 N4 C10 75.2(6)
C1 Ir1 N4 C6 0.4(5)
C11 Ir1 N4 C6 87.7(5)
N7 Ir1 N4 C6 44.3(19)
N3 Ir1 N4 C6 -167.4(5)
N2 Ir1 N4 C6 -105.6(5)
F2 C3 N5 C4 -178.4(7)
C2 C3 N5 C4 0.0(12)
C5 C4 N5 C3 -3.6(13)
F1 C4 N5 C3 179.1(6)
F4 C14 N6 C13 178.0(7)
C15 C14 N6 C13 0.1(12)
F3 C13 N6 C14 179.8(7)
C12 C13 N6 C14 1.3(13)
C19 C20 N7 C16 -1.2(12)
C19 C20 N7 Ir1 177.1(7)
C17 C16 N7 C20 -1.5(11)
C15 C16 N7 C20 178.8(7)
C17 C16 N7 Ir1 -180.0(6)
C15 C16 N7 Ir1 0.3(8)
C1 Ir1 N7 C20 -89.8(6)
C11 Ir1 N7 C20 -177.0(6)
N4 Ir1 N7 C20 -133.0(16)
N3 Ir1 N7 C20 78.6(6)
N2 Ir1 N7 C20 16.9(6)
C1 Ir1 N7 C16 88.6(6)
C11 Ir1 N7 C16 1.3(5)
N4 Ir1 N7 C16 45.3(19)
N3 Ir1 N7 C16 -103.0(5)
N2 Ir1 N7 C16 -164.7(5)
